data_4020911
loop_
_publ_author_name
'Md. Akhtaruzzaman'
'Masaaki Tomura'
'Jun-ichi Nishida'
'Yoshiro Yamashita'

_publ_section_title
;
 Synthesis and Characterization of Novel Dipyridylbenzothiadiazole
 and Bisbenzothiadiazole Derivatives
;
_journal_name_full 'Journal of Organic Chemistry'
_journal_page_first 2953
_journal_page_last 2958
_journal_paper_doi 10.1021/jo035800h
_journal_volume 69
_journal_year 2004
_chemical_formula_moiety 'C16 H10 N4 S'
_chemical_formula_sum 'C16 H10 N4 S'
_chemical_formula_weight 290.34
_chemical_melting_point 493.0(10)
_space_group_IT_number 14
_symmetry_cell_setting monoclinic
_symmetry_space_group_name_Hall '-P 2ybc'
_symmetry_space_group_name_H-M 'P 1 21/c 1'
_cell_angle_alpha 90.00
_cell_angle_beta 94.123(11)
_cell_angle_gamma 90.00
_cell_formula_units_Z 4
_cell_length_a 3.8113(13)
_cell_length_b 24.552(6)
_cell_length_c 14.056(5)
_cell_measurement_temperature 296(2)
_cell_volume 1311.9(7)
_diffrn_ambient_temperature 296(2)
_exptl_crystal_density_diffrn 1.470
_refine_diff_density_rms 0.089
_cod_depositor_comments
;
The following automatic conversions were performed:

'_chemical_melting_point' value '492-494' was changed to '493.0(10)'
- the average value was taken and precision was estimated.

Automatic conversion script
Id: cif_fix_values 1646 2011-03-28 12:23:43Z adriana 
;
_cod_original_sg_symbol_H-M 'P 21/c'
_cod_database_code 4020911

loop_
_symmetry_equiv_pos_as_xyz
'x, y, z'
'-x, y+1/2, -z+1/2'
'-x, -y, -z'
'x, -y-1/2, z-1/2'

loop_
_atom_site_label
_atom_site_type_symbol
_atom_site_fract_x
_atom_site_fract_y
_atom_site_fract_z
_atom_site_U_iso_or_equiv
_atom_site_adp_type
_atom_site_occupancy
_atom_site_symmetry_multiplicity
_atom_site_calc_flag
_atom_site_refinement_flags
_atom_site_disorder_assembly
_atom_site_disorder_group
S1 S 0.9231(4) 0.00528(5) 0.35079(11) 0.0438(4) Uani 1 1 d . . .
N1 N 0.8873(11) 0.05352(17) 0.4279(3) 0.0378(10) Uani 1 1 d . . .
N2 N 0.7656(12) 0.03464(17) 0.2532(3) 0.0400(10) Uani 1 1 d . . .
N3 N 0.9585(14) 0.2224(2) 0.6439(4) 0.0550(14) Uani 1 1 d . . .
N4 N 0.3892(18) 0.1584(3) -0.0460(4) 0.0728(18) Uani 1 1 d . . .
C1 C 0.6711(13) 0.1482(2) 0.4188(4) 0.0337(11) Uani 1 1 d . . .
C2 C 0.7390(12) 0.09590(19) 0.3786(4) 0.0330(11) Uani 1 1 d . . .
C3 C 0.6727(13) 0.08530(19) 0.2792(4) 0.0342(11) Uani 1 1 d . . .
C4 C 0.5176(13) 0.1268(2) 0.2148(4) 0.0340(11) Uani 1 1 d . . .
C5 C 0.4537(14) 0.1756(2) 0.2568(4) 0.0403(12) Uani 1 1 d . . .
H5 H 0.3543 0.2034 0.2188 0.048 Uiso 1 1 calc R . .
C6 C 0.5304(14) 0.1864(2) 0.3553(4) 0.0390(12) Uani 1 1 d . . .
H6 H 0.4833 0.2210 0.3781 0.047 Uiso 1 1 calc R . .
C7 C 0.7422(13) 0.1593(2) 0.5218(4) 0.0358(11) Uani 1 1 d . . .
C8 C 0.8982(15) 0.2079(2) 0.5524(4) 0.0421(13) Uani 1 1 d . . .
H8 H 0.9657 0.2321 0.5062 0.050 Uiso 1 1 calc R . .
C9 C 0.8643(18) 0.1861(3) 0.7094(5) 0.0566(17) Uani 1 1 d . . .
H9 H 0.9047 0.1950 0.7735 0.068 Uiso 1 1 calc R . .
C10 C 0.7109(17) 0.1366(3) 0.6861(4) 0.0524(15) Uani 1 1 d . . .
H10 H 0.6513 0.1128 0.7338 0.063 Uiso 1 1 calc R . .
C11 C 0.6468(14) 0.1228(2) 0.5916(4) 0.0416(13) Uani 1 1 d . . .
H11 H 0.5420 0.0896 0.5744 0.050 Uiso 1 1 calc R . .
C12 C 0.4386(13) 0.1177(2) 0.1119(4) 0.0381(12) Uani 1 1 d . . .
C13 C 0.4687(18) 0.1613(3) 0.0482(5) 0.0558(16) Uani 1 1 d . . .
H13 H 0.5494 0.1944 0.0733 0.067 Uiso 1 1 calc R . .
C14 C 0.2749(17) 0.1100(3) -0.0802(5) 0.0628(19) Uani 1 1 d . . .
H14 H 0.2123 0.1072 -0.1452 0.075 Uiso 1 1 calc R . .
C15 C 0.2451(16) 0.0646(3) -0.0250(4) 0.0565(16) Uani 1 1 d . . .
H15 H 0.1716 0.0317 -0.0525 0.068 Uiso 1 1 calc R . .
C16 C 0.3262(14) 0.0684(2) 0.0724(4) 0.0433(13) Uani 1 1 d . . .
H16 H 0.3052 0.0380 0.1111 0.052 Uiso 1 1 calc R . .

loop_
_atom_site_aniso_label
_atom_site_aniso_U_11
_atom_site_aniso_U_22
_atom_site_aniso_U_33
_atom_site_aniso_U_23
_atom_site_aniso_U_13
_atom_site_aniso_U_12
S1 0.0534(8) 0.0284(7) 0.0491(9) 0.0015(6) 0.0000(6) 0.0082(6)
N1 0.043(2) 0.029(2) 0.039(3) 0.0035(18) -0.0044(19) 0.0050(18)
N2 0.046(2) 0.033(2) 0.042(3) -0.0005(19) 0.0028(19) 0.0066(18)
N3 0.064(3) 0.044(3) 0.056(3) -0.013(3) -0.007(3) 0.005(2)
N4 0.097(5) 0.078(4) 0.042(3) 0.023(3) -0.004(3) -0.010(4)
C1 0.034(2) 0.029(2) 0.038(3) 0.003(2) 0.002(2) 0.0008(19)
C2 0.030(2) 0.029(2) 0.040(3) 0.004(2) -0.0016(19) 0.0025(18)
C3 0.035(2) 0.027(2) 0.041(3) 0.000(2) 0.005(2) -0.0028(19)
C4 0.035(2) 0.034(3) 0.034(3) 0.005(2) 0.003(2) -0.001(2)
C5 0.042(3) 0.035(3) 0.044(3) 0.009(2) 0.001(2) 0.002(2)
C6 0.045(3) 0.032(3) 0.039(3) -0.001(2) 0.002(2) 0.006(2)
C7 0.036(3) 0.034(3) 0.037(3) -0.002(2) 0.000(2) 0.004(2)
C8 0.048(3) 0.032(3) 0.046(3) -0.005(2) -0.001(2) 0.005(2)
C9 0.068(4) 0.059(4) 0.042(4) -0.005(3) -0.005(3) 0.020(3)
C10 0.063(4) 0.053(4) 0.041(3) 0.008(3) 0.004(3) 0.011(3)
C11 0.040(3) 0.040(3) 0.045(3) 0.004(2) 0.004(2) 0.003(2)
C12 0.031(2) 0.041(3) 0.042(3) 0.002(2) -0.001(2) 0.002(2)
C13 0.070(4) 0.049(4) 0.049(4) 0.011(3) 0.002(3) -0.012(3)
C14 0.056(4) 0.093(6) 0.038(4) 0.010(4) -0.002(3) -0.003(4)
C15 0.057(4) 0.069(4) 0.042(4) -0.008(3) -0.007(3) -0.003(3)
C16 0.046(3) 0.047(3) 0.037(3) 0.005(2) 0.005(2) -0.003(2)

loop_
_geom_bond_atom_site_label_1
_geom_bond_atom_site_label_2
_geom_bond_distance
_geom_bond_site_symmetry_2
_geom_bond_publ_flag
S1 N1 1.618(4) . ?
S1 N2 1.626(5) . ?
N1 C2 1.351(6) . ?
N2 C3 1.351(6) . ?
N3 C8 1.337(7) . ?
N3 C9 1.348(8) . ?
N4 C13 1.339(8) . ?
N4 C14 1.344(9) . ?
C1 C6 1.376(7) . ?
C1 C2 1.433(7) . ?
C1 C7 1.479(7) . ?
C2 C3 1.427(7) . ?
C3 C4 1.460(7) . ?
C4 C5 1.365(7) . ?
C4 C12 1.473(7) . ?
C5 C6 1.419(7) . ?
C5 H5 0.9300 . ?
C6 H6 0.9300 . ?
C7 C8 1.387(7) . ?
C7 C11 1.398(7) . ?
C8 H8 0.9300 . ?
C9 C10 1.379(9) . ?
C9 H9 0.9300 . ?
C10 C11 1.376(8) . ?
C10 H10 0.9300 . ?
C11 H11 0.9300 . ?
C12 C16 1.387(7) . ?
C12 C13 1.406(8) . ?
C13 H13 0.9300 . ?
C14 C15 1.367(9) . ?
C14 H14 0.9300 . ?
C15 C16 1.385(8) . ?
C15 H15 0.9300 . ?
C16 H16 0.9300 . ?

loop_
_cod_related_entry_id
_cod_related_entry_database
_cod_related_entry_code
1 ChemSpider 21155350
